data_7216595
loop_
_publ_author_name
'Rodr&#xFFFD;guez-Mart&#xFFFD;n, Yolanda'
'Sanchiz, Joaqu&#xFFFD;n'
'Ruiz-P&#xFFFD;rez, Catalina'
'Lloret, Francesc'
'Julve, Miguel'

_publ_section_title
;
 Alternating cationic?anionic layers in the [Mii(H2O)6][Cuii(mal)2(H2O)]
 complexes linked through hydrogen bonds (M = Mn, Co, Ni, Cu and Zn; H2mal
 = malonic acid)
;
_journal_issue 107
_journal_name_full CrystEngComm
_journal_page_first 631
_journal_paper_doi 10.1039/b206728e
_journal_volume 4
_journal_year 2002
_chemical_formula_sum 'C3 H10 Cu0.5 Mn0.5 O8'
_chemical_formula_weight 233.35
_chemical_name_systematic
;
?
;
_space_group_IT_number 2
_symmetry_space_group_name_Hall '-P 1'
_symmetry_space_group_name_H-M 'P -1'
_atom_sites_solution_hydrogens geom
_atom_sites_solution_primary direct
_atom_sites_solution_secondary difmap
_audit_creation_method SHELXL-97
_cell_angle_alpha 107.07(2)
_cell_angle_beta 98.90(2)
_cell_angle_gamma 95.48(2)
_cell_formula_units_Z 2
_cell_length_a 5.3160(10)
_cell_length_b 7.505(2)
_cell_length_c 10.365(2)
_cell_measurement_temperature 293(2)
_cell_volume 386.18(16)
_computing_structure_refinement 'SHELXL-97 (Sheldrick, 1997)'
_diffrn_ambient_temperature 293(2)
_diffrn_measured_fraction_theta_full 0.999
_diffrn_measured_fraction_theta_max 0.999
_diffrn_radiation_monochromator graphite
_diffrn_radiation_source 'fine-focus sealed tube'
_diffrn_radiation_type MoK\a
_diffrn_radiation_wavelength 0.71073
_diffrn_reflns_av_R_equivalents 0.0290
_diffrn_reflns_av_sigmaI/netI 0.0138
_diffrn_reflns_limit_h_max 7
_diffrn_reflns_limit_h_min -7
_diffrn_reflns_limit_k_max 0
_diffrn_reflns_limit_k_min -10
_diffrn_reflns_limit_l_max 14
_diffrn_reflns_limit_l_min -13
_diffrn_reflns_number 2417
_diffrn_reflns_theta_full 29.96
_diffrn_reflns_theta_max 29.96
_diffrn_reflns_theta_min 3.92
_exptl_absorpt_coefficient_mu 2.279
_exptl_crystal_colour 'light blue'
_exptl_crystal_density_diffrn 2.007
_exptl_crystal_density_method 'not measured'
_exptl_crystal_F_000 238
_exptl_crystal_size_max 0.33
_exptl_crystal_size_mid 0.2
_exptl_crystal_size_min 0.1
_refine_diff_density_max 1.227
_refine_diff_density_min -2.176
_refine_diff_density_rms 0.170
_refine_ls_extinction_coef 0.000(8)
_refine_ls_extinction_expression Fc^*^=kFc[1+0.001xFc^2^\l^3^/sin(2\q)]^-1/4^
_refine_ls_extinction_method SHELXL
_refine_ls_goodness_of_fit_ref 1.098
_refine_ls_hydrogen_treatment mixed
_refine_ls_matrix_type full
_refine_ls_number_parameters 153
_refine_ls_number_reflns 2258
_refine_ls_number_restraints 0
_refine_ls_restrained_S_all 1.098
_refine_ls_R_factor_all 0.0532
_refine_ls_R_factor_gt 0.0491
_refine_ls_shift/su_max 0.814
_refine_ls_shift/su_mean 0.009
_refine_ls_structure_factor_coef Fsqd
_refine_ls_weighting_details 'calc w=1/[\s^2^(Fo^2^)+(0.0940P)^2^+0.4417P] where P=(Fo^2^+2Fc^2^)/3'
_refine_ls_weighting_scheme calc
_refine_ls_wR_factor_gt 0.1341
_refine_ls_wR_factor_ref 0.1387
_reflns_number_gt 2061
_reflns_number_total 2258
_reflns_threshold_expression >2sigma(I)
_cod_data_source_file b206728e.txt
_cod_data_source_block Compound_1
_cod_original_cell_volume 386.18(15)
_cod_original_formula_sum 'C3 H10 Cu0.50 Mn0.50 O8'
_cod_database_code 7216595

loop_
_symmetry_equiv_pos_as_xyz
'x, y, z'
'-x, -y, -z'

loop_
_atom_site_label
_atom_site_type_symbol
_atom_site_fract_x
_atom_site_fract_y
_atom_site_fract_z
_atom_site_U_iso_or_equiv
_atom_site_adp_type
_atom_site_occupancy
_atom_site_symmetry_multiplicity
_atom_site_calc_flag
_atom_site_refinement_flags
Cu Cu 0.0000 0.0000 0.5000 0.01901(17) Uani 1 2 d S
Mn Mn 0.0000 0.0000 0.0000 0.01822(18) Uani 1 2 d S
C1 C 0.1278(5) -0.3683(3) 0.3735(3) 0.0203(5) Uani 1 1 d .
C2 C -0.1473(6) -0.4220(4) 0.2942(3) 0.0284(6) Uani 1 1 d .
C3 C -0.2794(5) -0.2751(4) 0.2484(3) 0.0199(4) Uani 1 1 d .
O1 O 0.1978(4) -0.2072(3) 0.4627(2) 0.0257(4) Uani 1 1 d .
O2 O 0.2740(4) -0.4889(3) 0.3518(2) 0.0297(5) Uani 1 1 d .
O3 O -0.2357(4) -0.1040(3) 0.32287(19) 0.0217(4) Uani 1 1 d .
O4 O -0.4377(4) -0.3304(3) 0.1368(2) 0.0282(4) Uani 1 1 d .
O1W O 0.2385(4) -0.1038(3) -0.1449(2) 0.0276(4) Uani 1 1 d .
O2W O -0.1870(4) 0.1133(3) -0.1453(2) 0.0300(4) Uani 1 1 d .
O3W O 0.2945(4) 0.2644(3) 0.0959(2) 0.0286(4) Uani 1 1 d .
O4W O 0.3002(4) 0.1588(3) 0.3936(2) 0.0274(4) Uani 1 1 d .
H31W H 0.357(9) 0.328(7) 0.046(5) 0.041(12) Uiso 1 1 d .
H32W H 0.272(9) 0.347(7) 0.159(6) 0.038(11) Uiso 1 1 d .
H11W H 0.259(8) -0.062(6) -0.210(5) 0.032(10) Uiso 1 1 d .
H12W H 0.393(10) -0.133(7) -0.130(5) 0.043(12) Uiso 1 1 d .
H22W H -0.242(10) 0.024(8) -0.233(6) 0.049(13) Uiso 1 1 d .
H21W H -0.312(16) 0.193(12) -0.139(9) 0.11(3) Uiso 1 1 d .
H21C H -0.153(8) -0.535(6) 0.226(5) 0.033(10) Uiso 1 1 d .
H22C H -0.246(9) -0.453(7) 0.370(5) 0.039(11) Uiso 1 1 d .
H41W H 0.475(10) 0.174(7) 0.446(5) 0.045(12) Uiso 1 1 d .
H42W H 0.282(8) 0.267(7) 0.389(5) 0.033(10) Uiso 1 1 d .

loop_
_atom_site_aniso_label
_atom_site_aniso_U_11
_atom_site_aniso_U_22
_atom_site_aniso_U_33
_atom_site_aniso_U_23
_atom_site_aniso_U_13
_atom_site_aniso_U_12
Cu 0.0216(3) 0.0179(2) 0.0147(2) 0.00004(16) 0.00326(16) 0.00627(16)
Mn 0.0180(3) 0.0215(3) 0.0150(3) 0.0040(2) 0.00534(19) 0.00415(19)
C1 0.0237(11) 0.0182(10) 0.0183(11) 0.0034(8) 0.0061(9) 0.0037(8)
C2 0.0258(12) 0.0170(11) 0.0359(15) 0.0015(10) 0.0003(11) 0.0033(9)
C3 0.0193(10) 0.0211(10) 0.0185(11) 0.0033(9) 0.0069(8) 0.0035(8)
O1 0.0244(9) 0.0208(9) 0.0251(9) -0.0024(7) 0.0007(7) 0.0073(7)
O2 0.0274(10) 0.0240(9) 0.0344(11) 0.0022(8) 0.0061(8) 0.0096(7)
O3 0.0261(9) 0.0203(8) 0.0163(8) 0.0026(6) 0.0025(7) 0.0047(6)
O4 0.0311(10) 0.0288(10) 0.0185(9) 0.0003(7) 0.0013(7) 0.0030(8)
O1W 0.0295(10) 0.0310(10) 0.0266(10) 0.0110(8) 0.0113(8) 0.0089(8)
O2W 0.0302(10) 0.0354(11) 0.0241(10) 0.0063(9) 0.0067(8) 0.0104(8)
O3W 0.0370(11) 0.0248(10) 0.0232(10) 0.0049(8) 0.0099(8) 0.0015(8)
O4W 0.0270(10) 0.0268(10) 0.0273(10) 0.0074(8) 0.0044(8) 0.0040(7)

loop_
_atom_type_symbol
_atom_type_description
_atom_type_scat_dispersion_real
_atom_type_scat_dispersion_imag
_atom_type_scat_source
C C 0.0033 0.0016 'International Tables Vol C Tables 4.2.6.8 and 6.1.1.4'
H H 0.0000 0.0000 'International Tables Vol C Tables 4.2.6.8 and 6.1.1.4'
O O 0.0106 0.0060 'International Tables Vol C Tables 4.2.6.8 and 6.1.1.4'
Mn Mn 0.3368 0.7283 'International Tables Vol C Tables 4.2.6.8 and 6.1.1.4'
Cu Cu 0.3201 1.2651 'International Tables Vol C Tables 4.2.6.8 and 6.1.1.4'

loop_
_geom_angle_atom_site_label_1
_geom_angle_atom_site_label_2
_geom_angle_atom_site_label_3
_geom_angle
_geom_angle_site_symmetry_1
_geom_angle_site_symmetry_3
O1 Cu O1 180.00(13) 2_556 .
O1 Cu O3 86.88(8) 2_556 .
O1 Cu O3 93.12(8) . .
O1 Cu O3 93.12(8) 2_556 2_556
O1 Cu O3 86.88(8) . 2_556
O3 Cu O3 180.0 . 2_556
O2W Mn O2W 180.00(11) . 2
O2W Mn O1W 93.27(9) . 2
O2W Mn O1W 86.73(9) 2 2
O2W Mn O1W 86.73(9) . .
O2W Mn O1W 93.27(9) 2 .
O1W Mn O1W 180.00(11) 2 .
O2W Mn O3W 91.89(9) . .
O2W Mn O3W 88.11(9) 2 .
O1W Mn O3W 91.11(9) 2 .
O1W Mn O3W 88.89(9) . .
O2W Mn O3W 88.11(9) . 2
O2W Mn O3W 91.89(9) 2 2
O1W Mn O3W 88.89(9) 2 2
O1W Mn O3W 91.11(9) . 2
O3W Mn O3W 180.00(9) . 2
O2 C1 O1 122.4(2) . .
O2 C1 C2 117.9(2) . .
O1 C1 C2 119.6(2) . .
C3 C2 C1 119.1(2) . .
C3 C2 H21C 115(3) . .
C1 C2 H21C 107(3) . .
C3 C2 H22C 106(2) . .
C1 C2 H22C 101(2) . .
H21C C2 H22C 107(4) . .
O4 C3 O3 121.8(2) . .
O4 C3 C2 117.4(2) . .
O3 C3 C2 120.7(2) . .
C1 O1 Cu 127.07(18) . .
C3 O3 Cu 126.04(17) . .
Mn O1W H11W 124(3) . .
Mn O1W H12W 129(3) . .
H11W O1W H12W 97(4) . .
Mn O2W H22W 113(3) . .
Mn O2W H21W 131(5) . .
H22W O2W H21W 104(6) . .
Mn O3W H31W 122(3) . .
Mn O3W H32W 121(3) . .
H31W O3W H32W 102(5) . .
H41W O4W H42W 104(4) . .

loop_
_geom_bond_atom_site_label_1
_geom_bond_atom_site_label_2
_geom_bond_distance
_geom_bond_site_symmetry_2
Cu O1 1.939(2) 2_556
Cu O1 1.939(2) .
Cu O3 1.952(2) .
Cu O3 1.952(2) 2_556
Mn O2W 2.105(2) .
Mn O2W 2.105(2) 2
Mn O1W 2.136(2) 2
Mn O1W 2.136(2) .
Mn O3W 2.268(2) .
Mn O3W 2.268(2) 2
C1 O2 1.242(3) .
C1 O1 1.268(3) .
C1 C2 1.516(4) .
C2 C3 1.512(4) .
C2 H21C 0.92(5) .
C2 H22C 1.08(5) .
C3 O4 1.252(3) .
C3 O3 1.267(3) .
O1W H11W 0.84(5) .
O1W H12W 0.87(5) .
O2W H22W 0.94(6) .
O2W H21W 0.93(8) .
O3W H31W 0.88(5) .
O3W H32W 0.79(5) .
O4W H41W 0.98(5) .
O4W H42W 0.84(5) .
